data_4100470
_journal_name_full 'Journal of the American Chemical Society'
_journal_year 2005
_chemical_formula_sum 'C6 H13 Cl2 Fe2 N O11'
_chemical_formula_weight 457.77
_space_group_IT_number 9
_symmetry_cell_setting monoclinic
_symmetry_space_group_name_Hall 'C -2yc'
_symmetry_space_group_name_H-M 'C 1 c 1'
_cell_angle_alpha 90.00
_cell_angle_beta 109.01(3)
_cell_angle_gamma 90.00
_cell_formula_units_Z 4
_cell_length_a 9.2090(5)
_cell_length_b 14.7120(8)
_cell_length_c 12.5178(6)
_cell_measurement_temperature 100(2)
_cell_volume 1603.42(15)
_diffrn_ambient_temperature 100(2)
_exptl_crystal_density_diffrn 1.896
_cod_depositor_comments
;
The following automatic conversions were performed:
'_symmetry_cell_setting' value 'Monoclinic' changed to 'monoclinic'
according to '/home/saulius/struct/CIF-dictionaries/cif_core.dic'
dictionary named 'cif_core.dic' version 2.4.1 from 2010-06-29.

Automatic conversion script
Id: cif_fix_enum 1527 2010-12-29 10:47:43Z saulius 
;
_cod_original_sg_symbol_H-M 'C c'
_cod_database_code 4100470

loop_
_symmetry_equiv_pos_as_xyz
'x, y, z'
'x, -y, z+1/2'
'x+1/2, y+1/2, z'
'x+1/2, -y+1/2, z+1/2'

loop_
_atom_site_label
_atom_site_type_symbol
_atom_site_fract_x
_atom_site_fract_y
_atom_site_fract_z
_atom_site_U_iso_or_equiv
_atom_site_adp_type
_atom_site_occupancy
_atom_site_symmetry_multiplicity
_atom_site_calc_flag
_atom_site_refinement_flags
_atom_site_disorder_assembly
_atom_site_disorder_group
Fe1 Fe -0.04710(7) 0.04238(4) 0.33270(5) 0.01481(16) Uani 1 1 d . . .
Fe2 Fe 0.33163(6) 0.29967(4) 0.60783(5) 0.01379(16) Uani 1 1 d . . .
Cl1 Cl 0.00501(16) -0.06245(8) 0.22280(11) 0.0246(3) Uani 1 1 d . . .
Cl2 Cl 0.48431(14) 0.19673(8) 0.73520(10) 0.0205(3) Uani 1 1 d . . .
O1 O -0.1950(4) 0.1130(2) 0.2098(3) 0.0144(7) Uani 1 1 d . . .
H1A H -0.2995 0.1002 0.2006 0.017 Uiso 1 1 calc R . .
O2 O -0.0477(4) 0.1391(2) 0.4533(3) 0.0146(7) Uani 1 1 d . . .
O3 O 0.1577(4) 0.1089(2) 0.3610(3) 0.0150(7) Uani 1 1 d . . .
O4 O 0.1133(4) 0.2444(2) 0.5684(3) 0.0173(8) Uani 1 1 d . . .
O5 O 0.3205(4) 0.2130(2) 0.4755(3) 0.0171(8) Uani 1 1 d . . .
O6 O 0.2129(4) 0.3913(2) 0.4741(3) 0.0169(7) Uani 1 1 d . . .
O7 O 0.5195(4) 0.3607(2) 0.5880(3) 0.0154(7) Uani 1 1 d . . .
O8 O 0.0750(4) -0.0392(2) 0.4776(3) 0.0162(7) Uani 1 1 d . . .
O9 O -0.2334(4) -0.0160(2) 0.3549(3) 0.0166(7) Uani 1 1 d . . .
C1 C 0.0757(6) 0.1847(3) 0.4913(4) 0.0153(10) Uani 1 1 d . . .
C2 C 0.1951(6) 0.1680(3) 0.4380(4) 0.0162(11) Uani 1 1 d . . .
C3 C 0.3041(6) 0.4326(3) 0.4390(4) 0.0151(10) Uani 1 1 d . . .
C4 C 0.4819(6) 0.4175(3) 0.5073(4) 0.0160(11) Uani 1 1 d . . .
C5 C 0.4238(6) 0.2096(4) 0.2577(5) 0.0275(12) Uani 1 1 d . . .
H5A H 0.3498 0.2469 0.2810 0.033 Uiso 1 1 calc R . .
H5B H 0.4355 0.2374 0.1889 0.033 Uiso 1 1 calc R . .
C6 C 0.5809(7) 0.2100(4) 0.3531(5) 0.0383(15) Uani 1 1 d . . .
H6A H 0.6181 0.2727 0.3684 0.057 Uiso 1 1 calc R . .
H6B H 0.6549 0.1741 0.3297 0.057 Uiso 1 1 calc R . .
H6C H 0.5693 0.1836 0.4218 0.057 Uiso 1 1 calc R . .
N1 N 0.3614(6) 0.1148(3) 0.2308(4) 0.0308(11) Uani 1 1 d . . .
H1B H 0.2692 0.1169 0.1745 0.046 Uiso 1 1 calc R . .
H1C H 0.3487 0.0895 0.2936 0.046 Uiso 1 1 calc R . .
H1D H 0.4284 0.0806 0.2081 0.046 Uiso 1 1 calc R . .
O1W O -0.6082(4) 0.0385(3) -0.1103(3) 0.0301(9) Uani 1 1 d D . .
O2W O -0.4723(4) 0.0160(3) 0.1201(3) 0.0256(8) Uani 1 1 d D . .
H1W H -0.707(3) 0.063(4) -0.150(5) 0.060 Uiso 1 1 d D . .
H2W H -0.541(5) 0.085(3) -0.120(6) 0.060 Uiso 1 1 d D . .
H3W H -0.482(7) 0.004(5) 0.192(2) 0.060 Uiso 1 1 d D . .
H4W H -0.573(3) 0.019(5) 0.067(4) 0.060 Uiso 1 1 d D . .

loop_
_atom_site_aniso_label
_atom_site_aniso_U_11
_atom_site_aniso_U_22
_atom_site_aniso_U_33
_atom_site_aniso_U_23
_atom_site_aniso_U_13
_atom_site_aniso_U_12
Fe1 0.0196(4) 0.0130(3) 0.0119(3) 0.0007(3) 0.0053(3) -0.0019(3)
Fe2 0.0181(4) 0.0128(3) 0.0117(3) 0.0001(3) 0.0065(3) -0.0017(3)
Cl1 0.0387(8) 0.0169(6) 0.0199(7) -0.0029(5) 0.0119(6) 0.0022(6)
Cl2 0.0283(7) 0.0159(6) 0.0156(6) 0.0031(5) 0.0048(5) 0.0015(5)
O1 0.0096(17) 0.0222(18) 0.0120(16) 0.0013(14) 0.0044(14) 0.0014(14)
O2 0.0191(19) 0.0126(17) 0.0137(17) -0.0014(13) 0.0076(15) -0.0036(15)
O3 0.0172(18) 0.0152(17) 0.0157(17) -0.0012(14) 0.0097(14) -0.0004(14)
O4 0.023(2) 0.0183(18) 0.0143(17) -0.0009(14) 0.0112(15) -0.0028(15)
O5 0.022(2) 0.0178(18) 0.0148(17) -0.0021(14) 0.0111(16) -0.0035(15)
O6 0.024(2) 0.0132(17) 0.0149(17) -0.0002(13) 0.0077(15) -0.0026(15)
O7 0.0181(19) 0.0143(17) 0.0130(17) 0.0045(13) 0.0042(14) -0.0011(14)
O8 0.0218(19) 0.0150(17) 0.0118(17) 0.0025(13) 0.0056(14) -0.0032(15)
O9 0.0187(19) 0.0150(18) 0.0153(18) 0.0007(14) 0.0045(14) -0.0022(14)
C1 0.024(3) 0.014(2) 0.007(2) 0.0050(19) 0.005(2) 0.001(2)
C2 0.024(3) 0.013(2) 0.012(3) 0.002(2) 0.006(2) 0.002(2)
C3 0.025(3) 0.008(2) 0.012(2) -0.0024(18) 0.006(2) 0.001(2)
C4 0.023(3) 0.011(2) 0.009(2) -0.0015(18) -0.001(2) -0.002(2)
C5 0.030(3) 0.031(3) 0.024(3) 0.003(2) 0.013(2) 0.000(3)
C6 0.042(4) 0.033(3) 0.042(4) -0.004(3) 0.017(3) 0.004(3)
N1 0.029(3) 0.038(3) 0.030(3) 0.002(2) 0.016(2) -0.002(2)
O1W 0.030(2) 0.038(2) 0.022(2) -0.0026(17) 0.0075(17) -0.0117(19)
O2W 0.022(2) 0.033(2) 0.023(2) -0.0037(17) 0.0102(16) -0.0031(17)

loop_
_geom_bond_atom_site_label_1
_geom_bond_atom_site_label_2
_geom_bond_distance
_geom_bond_site_symmetry_2
_geom_bond_publ_flag
Fe1 O1 1.984(3) . ?
Fe1 O9 2.017(3) . ?
Fe1 O3 2.050(3) . ?
Fe1 O2 2.076(3) . ?
Fe1 O8 2.161(3) . ?
Fe1 Cl1 2.2206(13) . ?
Fe2 O1 1.882(3) 4 ?
Fe2 O7 2.035(3) . ?
Fe2 O5 2.067(3) . ?
Fe2 O4 2.074(3) . ?
Fe2 O6 2.150(3) . ?
Fe2 Cl2 2.3135(14) . ?
O1 Fe2 1.882(3) 4_454 ?
O2 C1 1.271(6) . ?
O3 C2 1.260(5) . ?
O4 C1 1.266(6) . ?
O5 C2 1.280(6) . ?
O6 C3 1.228(6) . ?
O7 C4 1.268(6) . ?
O8 C4 1.219(6) 3_445 ?
O9 C3 1.250(6) 3_445 ?
C1 C2 1.481(6) . ?
C3 O9 1.250(6) 3 ?
C3 C4 1.597(6) . ?
C4 O8 1.219(6) 3 ?
C5 N1 1.505(7) . ?
C5 C6 1.548(8) . ?
